data_1547208
loop_
_publ_author_name
'Zdenek Travnicek'
'Radek Zboril'
'Miroslava Matikova-Malarova'
'Bohuslav Drahos'
'Juraj Cernak'

_publ_section_title
;
 Thermal decomposition of [Co(en)3][Fe(CN)6].2H2O: Topotactic dehydration
 process, valence and spin exchange mechanism elucidation
;
_journal_name_full 'Chemistry Central Journal'
_journal_page_first 28
_journal_paper_doi 10.1186/1752-153X-7-28
_journal_volume 7
_journal_year 2013
_chemical_formula_sum 'C24 H50 Co2 Fe2 N24 O'
_chemical_formula_weight 920.44
_space_group_IT_number 14
_symmetry_cell_setting monoclinic
_symmetry_space_group_name_Hall '-P 2ybc'
_symmetry_space_group_name_H-M 'P 1 21/c 1'
_atom_sites_solution_hydrogens geom
_atom_sites_solution_primary direct
_atom_sites_solution_secondary difmap
_cell_angle_alpha 90.00
_cell_angle_beta 90.1603(19)
_cell_angle_gamma 90.00
_cell_formula_units_Z 2
_cell_length_a 15.0448(3)
_cell_length_b 8.4631(2)
_cell_length_c 14.9812(3)
_cell_measurement_reflns_used 9208
_cell_measurement_temperature 100(2)
_cell_measurement_theta_max 31.97
_cell_measurement_theta_min 2.70
_cell_volume 1907.48(7)
_computing_cell_refinement
;
CrysAlis RED, Oxford Diffraction Ltd.,
Version 1.171.32.5 (release 08-05-2007 CrysAlis171 .NET)
(compiled May  8 2007,13:10:02)
;
_computing_data_collection
;
CrysAlis CCD, Oxford Diffraction Ltd.,
Version 1.171.32.5 (release 08-05-2007 CrysAlis171 .NET)
(compiled May  8 2007,13:10:02)
;
_computing_data_reduction
;
CrysAlis RED, Oxford Diffraction Ltd.,
Version 1.171.32.5 (release 08-05-2007 CrysAlis171 .NET)
(compiled May  8 2007,13:10:02)
;
_computing_structure_refinement 'SHELXL-97 (Sheldrick, 1997)'
_computing_structure_solution 'SHELXS-97 (Sheldrick, 1990)'
_diffrn_ambient_temperature 100(2)
_diffrn_detector_area_resol_mean 8.3611
_diffrn_measured_fraction_theta_full 0.999
_diffrn_measured_fraction_theta_max 0.999
_diffrn_measurement_method '\w scans'
_diffrn_radiation_monochromator graphite
_diffrn_radiation_source 'Enhance (Mo) X-ray Source'
_diffrn_radiation_type MoK\a
_diffrn_radiation_wavelength 0.71073
_diffrn_reflns_av_R_equivalents 0.0164
_diffrn_reflns_av_sigmaI/netI 0.0168
_diffrn_reflns_limit_h_max 17
_diffrn_reflns_limit_h_min -17
_diffrn_reflns_limit_k_max 10
_diffrn_reflns_limit_k_min -8
_diffrn_reflns_limit_l_max 17
_diffrn_reflns_limit_l_min -17
_diffrn_reflns_number 9451
_diffrn_reflns_theta_full 25.00
_diffrn_reflns_theta_max 25.00
_diffrn_reflns_theta_min 2.71
_exptl_absorpt_coefficient_mu 1.658
_exptl_absorpt_correction_T_max 0.6820
_exptl_absorpt_correction_T_min 0.6362
_exptl_absorpt_correction_type multi-scan
_exptl_absorpt_process_details
;
CrysAlis RED, Oxford Diffraction Ltd.,
Version 1.171.32.5 (release 08-05-2007 CrysAlis171 .NET)
(compiled May  8 2007,13:10:02)
Empirical absorption correction using spherical harmonics,
 implemented in SCALE3 ABSPACK scaling algorithm.
;
_exptl_crystal_colour black
_exptl_crystal_density_diffrn 1.603
_exptl_crystal_density_method 'not measured'
_exptl_crystal_description prism
_exptl_crystal_F_000 952
_exptl_crystal_size_max 0.30
_exptl_crystal_size_mid 0.30
_exptl_crystal_size_min 0.25
_refine_diff_density_max 0.465
_refine_diff_density_min -0.627
_refine_diff_density_rms 0.145
_refine_ls_extinction_method none
_refine_ls_goodness_of_fit_ref 1.246
_refine_ls_hydrogen_treatment constr
_refine_ls_matrix_type full
_refine_ls_number_parameters 247
_refine_ls_number_reflns 3348
_refine_ls_number_restraints 2
_refine_ls_restrained_S_all 1.304
_refine_ls_R_factor_all 0.0333
_refine_ls_R_factor_gt 0.0263
_refine_ls_shift/su_max 0.000
_refine_ls_shift/su_mean 0.000
_refine_ls_structure_factor_coef Fsqd
_refine_ls_weighting_details 'calc w=1/[\s^2^(Fo^2^)+(0.0596P)^2^+0.3775P] where P=(Fo^2^+2Fc^2^)/3'
_refine_ls_weighting_scheme calc
_refine_ls_wR_factor_gt 0.0796
_refine_ls_wR_factor_ref 0.0948
_reflns_number_gt 2960
_reflns_number_total 3348
_reflns_threshold_expression >2sigma(I)
_cod_data_source_file 13065_2012_594_MOESM3_ESM.cif
_cod_data_source_block r
_cod_database_code 1547208

loop_
_symmetry_equiv_pos_as_xyz
'x, y, z'
'-x, y+1/2, -z+1/2'
'-x, -y, -z'
'x, -y-1/2, z-1/2'

loop_
_atom_site_label
_atom_site_type_symbol
_atom_site_fract_x
_atom_site_fract_y
_atom_site_fract_z
_atom_site_U_iso_or_equiv
_atom_site_adp_type
_atom_site_occupancy
_atom_site_symmetry_multiplicity
_atom_site_calc_flag
_atom_site_refinement_flags
_atom_site_disorder_assembly
_atom_site_disorder_group
Fe1 Fe 1.0000 0.0000 0.0000 0.01377(16) Uani 1 2 d S . .
Co1 Co 0.74989(2) 0.46466(4) 0.13579(2) 0.01193(13) Uani 1 1 d . . .
Fe1A Fe 0.5000 0.0000 0.0000 0.01259(15) Uani 1 2 d S . .
N1 N 0.96677(15) 0.3431(3) -0.06213(15) 0.0199(5) Uani 1 1 d . . .
N1A N 0.33402(16) -0.1272(3) 0.09944(15) 0.0254(6) Uani 1 1 d . . .
C1A C 0.39584(17) -0.0788(3) 0.06276(17) 0.0175(6) Uani 1 1 d . . .
C1 C 0.97797(16) 0.2151(3) -0.03929(17) 0.0157(5) Uani 1 1 d . . .
N2 N 0.89442(15) -0.1362(3) -0.16086(15) 0.0207(5) Uani 1 1 d . . .
N2A N 0.43496(15) 0.3429(3) 0.02129(15) 0.0224(5) Uani 1 1 d . . .
C2A C 0.45851(16) 0.2142(3) 0.01307(16) 0.0155(5) Uani 1 1 d . . .
C2 C 0.93423(17) -0.0840(3) -0.10151(17) 0.0162(5) Uani 1 1 d . . .
N3 N 0.82974(17) -0.0236(3) 0.11318(18) 0.0298(6) Uani 1 1 d . . .
N3A N 0.60294(16) 0.0545(3) 0.17660(16) 0.0222(5) Uani 1 1 d . . .
C3A C 0.56473(17) 0.0285(3) 0.11134(18) 0.0155(6) Uani 1 1 d . . .
C3 C 0.89320(19) -0.0115(3) 0.07054(19) 0.0190(6) Uani 1 1 d . . .
N4 N 0.62311(13) 0.4212(3) 0.11619(14) 0.0153(5) Uani 1 1 d . . .
H4C H 0.6043 0.4715 0.0651 0.018 Uiso 1 1 calc R . .
H4D H 0.6148 0.3143 0.1086 0.018 Uiso 1 1 calc R . .
C4 C 0.56906(18) 0.4772(4) 0.19377(19) 0.0224(6) Uani 1 1 d . . .
H4A H 0.5656 0.3938 0.2399 0.027 Uiso 1 1 calc R . .
H4B H 0.5080 0.5036 0.1741 0.027 Uiso 1 1 calc R . .
N5 N 0.71047(14) 0.5814(3) 0.24177(14) 0.0187(5) Uani 1 1 d . . .
H5C H 0.7184 0.5205 0.2920 0.022 Uiso 1 1 calc R . .
H5D H 0.7434 0.6723 0.2482 0.022 Uiso 1 1 calc R . .
C5 C 0.61444(18) 0.6218(4) 0.23090(18) 0.0230(6) Uani 1 1 d . . .
H5A H 0.6074 0.7121 0.1895 0.028 Uiso 1 1 calc R . .
H5B H 0.5883 0.6509 0.2892 0.028 Uiso 1 1 calc R . .
N6 N 0.77895(14) 0.3571(3) 0.02332(14) 0.0174(5) Uani 1 1 d . . .
H6C H 0.8382 0.3299 0.0229 0.021 Uiso 1 1 calc R . .
H6D H 0.7459 0.2661 0.0181 0.021 Uiso 1 1 calc R . .
C6 C 0.7591(2) 0.4647(4) -0.05278(18) 0.0239(6) Uani 1 1 d . . .
H6A H 0.6948 0.4627 -0.0670 0.029 Uiso 1 1 calc R . .
H6B H 0.7925 0.4316 -0.1065 0.029 Uiso 1 1 calc R . .
C7 C 0.78703(19) 0.6281(4) -0.02430(17) 0.0232(6) Uani 1 1 d . . .
H7A H 0.8526 0.6345 -0.0195 0.028 Uiso 1 1 calc R . .
H7B H 0.7666 0.7075 -0.0684 0.028 Uiso 1 1 calc R . .
N7 N 0.74522(14) 0.6578(3) 0.06431(14) 0.0171(5) Uani 1 1 d . . .
H7C H 0.6871 0.6887 0.0566 0.020 Uiso 1 1 calc R . .
H7D H 0.7750 0.7377 0.0934 0.020 Uiso 1 1 calc R . .
N8 N 0.76358(13) 0.2696(3) 0.20597(14) 0.0168(5) Uani 1 1 d . . .
H8C H 0.7177 0.2611 0.2461 0.020 Uiso 1 1 calc R . .
H8D H 0.7615 0.1834 0.1686 0.020 Uiso 1 1 calc R . .
C8 C 0.84999(17) 0.2720(3) 0.25460(17) 0.0176(6) Uani 1 1 d . . .
H8A H 0.8693 0.1629 0.2684 0.021 Uiso 1 1 calc R . .
H8B H 0.8439 0.3308 0.3114 0.021 Uiso 1 1 calc R . .
N9 N 0.87614(14) 0.5014(3) 0.16301(16) 0.0158(5) Uani 1 1 d . . .
H9C H 0.9051 0.5359 0.1126 0.019 Uiso 1 1 calc R . .
H9D H 0.8814 0.5782 0.2062 0.019 Uiso 1 1 calc R . .
C9 C 0.91713(17) 0.3521(3) 0.19508(17) 0.0184(6) Uani 1 1 d . . .
H9A H 0.9723 0.3748 0.2289 0.022 Uiso 1 1 calc R . .
H9B H 0.9321 0.2831 0.1439 0.022 Uiso 1 1 calc R . .
O1 O 0.7419(4) 0.8983(8) 0.2634(4) 0.0685(17) Uani 0.50 1 d PD . .
H1V H 0.6832 0.9760 0.2967 0.050 Uiso 0.50 1 d PD . .
H1W H 0.7851 0.9808 0.2152 0.050 Uiso 0.50 1 d PD . .

loop_
_atom_site_aniso_label
_atom_site_aniso_U_11
_atom_site_aniso_U_22
_atom_site_aniso_U_33
_atom_site_aniso_U_23
_atom_site_aniso_U_13
_atom_site_aniso_U_12
Fe1 0.0106(3) 0.0148(3) 0.0159(3) -0.00048(19) -0.0008(2) -0.00007(19)
Co1 0.0093(2) 0.0161(2) 0.0103(2) -0.00121(13) -0.00041(14) -0.00087(13)
Fe1A 0.0101(3) 0.0141(3) 0.0136(3) 0.00097(19) -0.0007(2) -0.00152(19)
N1 0.0173(12) 0.0203(13) 0.0221(12) 0.0013(10) -0.0009(9) -0.0025(10)
N1A 0.0207(13) 0.0321(14) 0.0233(12) -0.0026(10) 0.0028(10) -0.0076(11)
C1A 0.0167(14) 0.0207(14) 0.0151(13) -0.0024(11) -0.0029(10) -0.0008(11)
C1 0.0100(12) 0.0222(15) 0.0149(12) -0.0026(10) -0.0009(10) -0.0025(11)
N2 0.0203(12) 0.0235(12) 0.0184(11) 0.0036(10) -0.0029(10) -0.0003(10)
N2A 0.0200(12) 0.0217(14) 0.0255(13) 0.0023(10) -0.0066(10) 0.0026(10)
C2A 0.0109(13) 0.0221(15) 0.0135(12) 0.0019(10) -0.0048(10) -0.0029(11)
C2 0.0133(13) 0.0151(13) 0.0203(13) 0.0046(11) 0.0020(11) 0.0017(11)
N3 0.0216(14) 0.0306(15) 0.0373(15) -0.0169(11) 0.0089(12) -0.0077(11)
N3A 0.0166(12) 0.0264(13) 0.0236(13) 0.0008(10) -0.0017(10) -0.0033(10)
C3A 0.0124(13) 0.0150(13) 0.0191(14) 0.0018(10) 0.0010(11) -0.0026(10)
C3 0.0163(14) 0.0171(14) 0.0236(14) -0.0058(11) -0.0011(12) -0.0002(10)
N4 0.0120(11) 0.0196(12) 0.0143(10) 0.0022(9) -0.0008(8) -0.0009(9)
C4 0.0125(13) 0.0381(17) 0.0165(14) 0.0011(11) 0.0009(11) 0.0042(12)
N5 0.0158(11) 0.0270(13) 0.0131(10) -0.0041(9) -0.0006(8) 0.0027(10)
C5 0.0181(14) 0.0337(17) 0.0171(13) -0.0028(12) 0.0007(11) 0.0094(12)
N6 0.0134(11) 0.0216(12) 0.0174(11) -0.0047(9) -0.0007(9) -0.0004(9)
C6 0.0218(15) 0.0379(17) 0.0119(13) -0.0010(12) 0.0006(11) 0.0030(13)
C7 0.0208(14) 0.0338(17) 0.0150(13) 0.0060(12) 0.0013(11) -0.0068(12)
N7 0.0167(11) 0.0178(11) 0.0167(11) -0.0003(9) -0.0030(9) -0.0033(9)
N8 0.0107(11) 0.0224(12) 0.0174(11) 0.0012(9) -0.0013(9) -0.0002(9)
C8 0.0152(13) 0.0204(14) 0.0170(13) -0.0001(10) -0.0040(10) 0.0012(11)
N9 0.0128(12) 0.0207(12) 0.0138(10) -0.0006(8) -0.0013(9) -0.0016(9)
C9 0.0125(13) 0.0240(15) 0.0185(13) -0.0029(11) -0.0033(10) 0.0017(11)
O1 0.076(4) 0.073(4) 0.057(3) -0.006(3) 0.001(3) -0.005(4)

loop_
_atom_type_symbol
_atom_type_description
_atom_type_scat_dispersion_real
_atom_type_scat_dispersion_imag
_atom_type_scat_source
C C 0.0033 0.0016 'International Tables Vol C Tables 4.2.6.8 and 6.1.1.4'
H H 0.0000 0.0000 'International Tables Vol C Tables 4.2.6.8 and 6.1.1.4'
N N 0.0061 0.0033 'International Tables Vol C Tables 4.2.6.8 and 6.1.1.4'
O O 0.0106 0.0060 'International Tables Vol C Tables 4.2.6.8 and 6.1.1.4'
Fe Fe 0.3463 0.8444 'International Tables Vol C Tables 4.2.6.8 and 6.1.1.4'
Co Co 0.3494 0.9721 'International Tables Vol C Tables 4.2.6.8 and 6.1.1.4'

loop_
_geom_angle_atom_site_label_1
_geom_angle_atom_site_label_2
_geom_angle_atom_site_label_3
_geom_angle
_geom_angle_site_symmetry_1
_geom_angle_site_symmetry_3
C3 Fe1 C3 180.0 3_755 .
C3 Fe1 C1 85.90(11) 3_755 .
C3 Fe1 C1 94.10(11) . .
C3 Fe1 C1 94.10(11) 3_755 3_755
C3 Fe1 C1 85.90(11) . 3_755
C1 Fe1 C1 180.0 . 3_755
C3 Fe1 C2 90.73(11) 3_755 .
C3 Fe1 C2 89.27(11) . .
C1 Fe1 C2 91.11(10) . .
C1 Fe1 C2 88.89(10) 3_755 .
C3 Fe1 C2 89.27(11) 3_755 3_755
C3 Fe1 C2 90.73(11) . 3_755
C1 Fe1 C2 88.89(10) . 3_755
C1 Fe1 C2 91.11(10) 3_755 3_755
C2 Fe1 C2 179.999(1) . 3_755
N7 Co1 N5 90.66(9) . .
N7 Co1 N4 92.37(9) . .
N5 Co1 N4 85.40(9) . .
N7 Co1 N6 85.74(9) . .
N5 Co1 N6 174.19(9) . .
N4 Co1 N6 90.19(9) . .
N7 Co1 N9 90.83(9) . .
N5 Co1 N9 92.66(9) . .
N4 Co1 N9 176.28(9) . .
N6 Co1 N9 91.95(9) . .
N7 Co1 N8 175.98(9) . .
N5 Co1 N8 91.24(9) . .
N4 Co1 N8 91.31(9) . .
N6 Co1 N8 92.64(9) . .
N9 Co1 N8 85.55(9) . .
C2A Fe1A C2A 180.0 . 3_655
C2A Fe1A C3A 92.43(10) . 3_655
C2A Fe1A C3A 87.57(10) 3_655 3_655
C2A Fe1A C3A 87.57(10) . .
C2A Fe1A C3A 92.43(10) 3_655 .
C3A Fe1A C3A 180.0 3_655 .
C2A Fe1A C1A 89.33(11) . 3_655
C2A Fe1A C1A 90.67(11) 3_655 3_655
C3A Fe1A C1A 91.72(10) 3_655 3_655
C3A Fe1A C1A 88.28(10) . 3_655
C2A Fe1A C1A 90.67(11) . .
C2A Fe1A C1A 89.33(11) 3_655 .
C3A Fe1A C1A 88.28(10) 3_655 .
C3A Fe1A C1A 91.72(10) . .
C1A Fe1A C1A 180.0 3_655 .
N1A C1A Fe1A 179.2(3) . .
N1 C1 Fe1 178.6(2) . .
N2A C2A Fe1A 179.0(2) . .
N2 C2 Fe1 178.7(2) . .
N3A C3A Fe1A 176.1(2) . .
N3 C3 Fe1 177.7(3) . .
C4 N4 Co1 110.73(16) . .
C4 N4 H4C 109.5 . .
Co1 N4 H4C 109.5 . .
C4 N4 H4D 109.5 . .
Co1 N4 H4D 109.5 . .
H4C N4 H4D 108.1 . .
N4 C4 C5 107.3(2) . .
N4 C4 H4A 110.3 . .
C5 C4 H4A 110.3 . .
N4 C4 H4B 110.3 . .
C5 C4 H4B 110.3 . .
H4A C4 H4B 108.5 . .
C5 N5 Co1 108.74(16) . .
C5 N5 H5C 109.9 . .
Co1 N5 H5C 109.9 . .
C5 N5 H5D 109.9 . .
Co1 N5 H5D 109.9 . .
H5C N5 H5D 108.3 . .
N5 C5 C4 107.0(2) . .
N5 C5 H5A 110.3 . .
C4 C5 H5A 110.3 . .
N5 C5 H5B 110.3 . .
C4 C5 H5B 110.3 . .
H5A C5 H5B 108.6 . .
C6 N6 Co1 109.16(17) . .
C6 N6 H6C 109.8 . .
Co1 N6 H6C 109.8 . .
C6 N6 H6D 109.8 . .
Co1 N6 H6D 109.8 . .
H6C N6 H6D 108.3 . .
N6 C6 C7 106.8(2) . .
N6 C6 H6A 110.4 . .
C7 C6 H6A 110.4 . .
N6 C6 H6B 110.4 . .
C7 C6 H6B 110.4 . .
H6A C6 H6B 108.6 . .
N7 C7 C6 106.8(2) . .
N7 C7 H7A 110.4 . .
C6 C7 H7A 110.4 . .
N7 C7 H7B 110.4 . .
C6 C7 H7B 110.4 . .
H7A C7 H7B 108.6 . .
C7 N7 Co1 109.36(17) . .
C7 N7 H7C 109.8 . .
Co1 N7 H7C 109.8 . .
C7 N7 H7D 109.8 . .
Co1 N7 H7D 109.8 . .
H7C N7 H7D 108.2 . .
C8 N8 Co1 109.87(16) . .
C8 N8 H8C 109.7 . .
Co1 N8 H8C 109.7 . .
C8 N8 H8D 109.7 . .
Co1 N8 H8D 109.7 . .
H8C N8 H8D 108.2 . .
N8 C8 C9 107.6(2) . .
N8 C8 H8A 110.2 . .
C9 C8 H8A 110.2 . .
N8 C8 H8B 110.2 . .
C9 C8 H8B 110.2 . .
H8A C8 H8B 108.5 . .
C9 N9 Co1 109.40(16) . .
C9 N9 H9C 109.8 . .
Co1 N9 H9C 109.8 . .
C9 N9 H9D 109.8 . .
Co1 N9 H9D 109.8 . .
H9C N9 H9D 108.2 . .
N9 C9 C8 107.2(2) . .
N9 C9 H9A 110.3 . .
C8 C9 H9A 110.3 . .
N9 C9 H9B 110.3 . .
C8 C9 H9B 110.3 . .
H9A C9 H9B 108.5 . .
H1V O1 H1W 109.2 . .

loop_
_geom_bond_atom_site_label_1
_geom_bond_atom_site_label_2
_geom_bond_distance
_geom_bond_site_symmetry_2
Fe1 C3 1.928(3) 3_755
Fe1 C3 1.928(3) .
Fe1 C1 1.941(3) .
Fe1 C1 1.941(3) 3_755
Fe1 C2 1.946(3) .
Fe1 C2 1.946(3) 3_755
Co1 N7 1.956(2) .
Co1 N5 1.963(2) .
Co1 N4 1.964(2) .
Co1 N6 1.966(2) .
Co1 N9 1.966(2) .
Co1 N8 1.968(2) .
Fe1A C2A 1.927(3) .
Fe1A C2A 1.927(3) 3_655
Fe1A C3A 1.944(3) 3_655
Fe1A C3A 1.944(3) .
Fe1A C1A 1.947(3) 3_655
Fe1A C1A 1.947(3) .
N1 C1 1.148(4) .
N1A C1A 1.156(3) .
N2 C2 1.158(4) .
N2A C2A 1.152(4) .
N3 C3 1.155(4) .
N3A C3A 1.154(4) .
N4 C4 1.497(3) .
N4 H4C 0.9200 .
N4 H4D 0.9200 .
C4 C5 1.507(4) .
C4 H4A 0.9900 .
C4 H4B 0.9900 .
N5 C5 1.493(3) .
N5 H5C 0.9200 .
N5 H5D 0.9200 .
C5 H5A 0.9900 .
C5 H5B 0.9900 .
N6 C6 1.489(4) .
N6 H6C 0.9200 .
N6 H6D 0.9200 .
C6 C7 1.506(4) .
C6 H6A 0.9900 .
C6 H6B 0.9900 .
C7 N7 1.492(3) .
C7 H7A 0.9900 .
C7 H7B 0.9900 .
N7 H7C 0.9200 .
N7 H7D 0.9200 .
N8 C8 1.489(3) .
N8 H8C 0.9200 .
N8 H8D 0.9200 .
C8 C9 1.510(4) .
C8 H8A 0.9900 .
C8 H8B 0.9900 .
N9 C9 1.486(3) .
N9 H9C 0.9200 .
N9 H9D 0.9200 .
C9 H9A 0.9900 .
C9 H9B 0.9900 .
O1 H1V 1.2102 .
O1 H1W 1.1973 .
